data_4107899
loop_
_publ_author_name
'Dominik Cin\<ci\'c'
'Tomislav Fri\<s\<ci\'c'
'William Jones'

_publ_section_title
;
 A Stepwise Mechanism for the Mechanochemical Synthesis of Halogen-Bonded
 Cocrystal Architectures
;
_journal_name_full 'Journal of the American Chemical Society'
_journal_page_first 7524
_journal_page_last 7525
_journal_paper_doi 10.1021/ja801164v
_journal_volume 130
_journal_year 2008
_chemical_formula_moiety '(C6 F4 I2) (C4 H9 S1 O1)'
_chemical_formula_sum 'C10 H9 F4 I2 N S'
_chemical_formula_weight 505.04
_chemical_name_common 'DITFB/tmo 1/1'
_chemical_name_systematic
;
 1,4-difluorotetraiodobenzene-1,4-thimorpholine 1/1
;
_space_group_IT_number 2
_symmetry_cell_setting triclinic
_symmetry_space_group_name_Hall '-P 1'
_symmetry_space_group_name_H-M 'P -1'
_atom_sites_solution_hydrogens geom
_atom_sites_solution_primary direct
_atom_sites_solution_secondary difmap
_audit_creation_method SHELXL-97
_cell_angle_alpha 90.470(2)
_cell_angle_beta 95.167(2)
_cell_angle_gamma 100.205(2)
_cell_formula_units_Z 1
_cell_length_a 5.35920(10)
_cell_length_b 6.1210(2)
_cell_length_c 10.6330(3)
_cell_measurement_reflns_used 5375
_cell_measurement_temperature 293(2)
_cell_measurement_theta_max 37.78
_cell_measurement_theta_min 1.00
_cell_volume 341.785(16)
_computing_cell_refinement 'HKL Scalepack (Otwinowski & Minor 1997)'
_computing_data_collection 'Collect (Nonius B.V. 1998)'
_computing_data_reduction
;
 HKL Denzo and Scalepack (Otwinowski & Minor 1997)
;
_computing_publication_material 'SHELXL-97 (Sheldrick 1997)'
_computing_structure_refinement 'SHELXL-97 (Sheldrick 1997)'
_computing_structure_solution 'SIR-92 (Altomare et al. 1994)'
_diffrn_ambient_temperature 293(2)
_diffrn_measured_fraction_theta_full 0.983
_diffrn_measured_fraction_theta_max 0.983
_diffrn_measurement_device_type 'Nonius Kappa CCD'
_diffrn_measurement_method 'Thin slice \w and \f scans'
_diffrn_radiation_source 'fine-focus sealed tube'
_diffrn_radiation_type MoK\a
_diffrn_radiation_wavelength 0.71073
_diffrn_reflns_av_R_equivalents 0.0480
_diffrn_reflns_av_sigmaI/netI 0.0474
_diffrn_reflns_limit_h_max 9
_diffrn_reflns_limit_h_min -8
_diffrn_reflns_limit_k_max 9
_diffrn_reflns_limit_k_min -10
_diffrn_reflns_limit_l_max 18
_diffrn_reflns_limit_l_min -18
_diffrn_reflns_number 8072
_diffrn_reflns_theta_full 37.81
_diffrn_reflns_theta_max 37.81
_diffrn_reflns_theta_min 3.38
_exptl_absorpt_coefficient_mu 4.780
_exptl_absorpt_correction_T_max 0.792
_exptl_absorpt_correction_T_min 0.658
_exptl_absorpt_correction_type multi-scan
_exptl_absorpt_process_details
;
multi-scan from symmetry-related measurements 
Sortav (Blessing 1995)
;
_exptl_crystal_colour colourless
_exptl_crystal_density_diffrn 2.454
_exptl_crystal_description prism
_exptl_crystal_F_000 234
_exptl_crystal_size_max 0.18
_exptl_crystal_size_mid 0.10
_exptl_crystal_size_min 0.05
_refine_diff_density_max 0.722
_refine_diff_density_min -1.301
_refine_diff_density_rms 0.163
_refine_ls_extinction_method none
_refine_ls_goodness_of_fit_ref 1.114
_refine_ls_hydrogen_treatment constr
_refine_ls_matrix_type full
_refine_ls_number_parameters 91
_refine_ls_number_reflns 3614
_refine_ls_number_restraints 9
_refine_ls_restrained_S_all 1.150
_refine_ls_R_factor_all 0.0426
_refine_ls_R_factor_gt 0.0337
_refine_ls_shift/su_max 0.001
_refine_ls_shift/su_mean 0.000
_refine_ls_structure_factor_coef Fsqd
_refine_ls_weighting_details 'calc w=1/[\s^2^(Fo^2^)+(0.0053P)^2^+0.4517P] where P=(Fo^2^+2Fc^2^)/3'
_refine_ls_weighting_scheme calc
_refine_ls_wR_factor_gt 0.0696
_refine_ls_wR_factor_ref 0.0742
_reflns_number_gt 3166
_reflns_number_total 3614
_reflns_threshold_expression >2sigma(I)
_cod_data_source_file ja801164v-file001.cif
_cod_data_source_block wj0705
_cod_original_cell_volume 341.784(16)
_cod_database_code 4107899

loop_
_symmetry_equiv_pos_as_xyz
'x, y, z'
'-x, -y, -z'

loop_
_atom_site_label
_atom_site_type_symbol
_atom_site_fract_x
_atom_site_fract_y
_atom_site_fract_z
_atom_site_U_iso_or_equiv
_atom_site_adp_type
_atom_site_occupancy
_atom_site_symmetry_multiplicity
_atom_site_calc_flag
_atom_site_refinement_flags
_atom_site_disorder_assembly
_atom_site_disorder_group
I1 I 0.35292(3) 0.23081(3) 0.805016(15) 0.02737(5) Uani 1 1 d . . .
S1 S 0.2989(5) -0.0256(5) 1.3726(2) 0.0267(4) Uani 0.50 1 d P A 1
N1 N 0.3522(14) -0.0323(13) 1.3775(8) 0.0252(17) Uani 0.50 1 d PDU B 2
C1 C 0.1415(5) 0.3908(4) 0.9216(2) 0.0248(4) Uani 1 1 d . . .
F2 F 0.0317(5) 0.6229(3) 0.75677(17) 0.0425(5) Uani 1 1 d . . .
F3 F 0.2320(5) 0.1702(4) 1.09499(19) 0.0448(5) Uani 1 1 d . . .
C4 C 0.0202(6) 0.5607(4) 0.8771(2) 0.0274(5) Uani 1 1 d . . .
C5 C 0.1167(6) 0.3316(4) 1.0461(2) 0.0272(5) Uani 1 1 d . . .
C8 C 0.4690(7) 0.2079(5) 1.4322(4) 0.0449(9) Uani 1 1 d D . .
H8A H 0.4997 0.3108 1.3641 0.054 Uiso 1 1 calc R B 2
H8B H 0.3534 0.2604 1.4856 0.054 Uiso 1 1 calc R B 2
C10 C 0.2823(7) -0.1896(5) 1.4915(5) 0.0499(10) Uani 1 1 d D . .
H10A H 0.1716 -0.1271 1.5436 0.060 Uiso 1 1 calc R B 2
H10B H 0.1953 -0.3350 1.4602 0.060 Uiso 1 1 calc R B 2
H1N H 0.2123 -0.0304 1.3229 0.035 Uiso 0.50 1 d P C 2

loop_
_atom_site_aniso_label
_atom_site_aniso_U_11
_atom_site_aniso_U_22
_atom_site_aniso_U_33
_atom_site_aniso_U_23
_atom_site_aniso_U_13
_atom_site_aniso_U_12
I1 0.02861(9) 0.02791(8) 0.02551(8) -0.00273(5) 0.00492(6) 0.00378(6)
S1 0.0240(10) 0.0382(8) 0.0201(7) 0.0010(5) -0.0021(6) 0.0136(7)
N1 0.019(3) 0.034(2) 0.024(2) 0.0005(16) -0.0100(18) 0.0128(19)
C1 0.0270(11) 0.0244(10) 0.0226(10) -0.0013(8) 0.0032(8) 0.0035(8)
F2 0.0616(14) 0.0522(11) 0.0211(7) 0.0110(7) 0.0124(8) 0.0255(10)
F3 0.0639(15) 0.0485(11) 0.0323(9) 0.0138(8) 0.0116(9) 0.0339(11)
C4 0.0342(13) 0.0304(11) 0.0188(9) 0.0028(8) 0.0054(9) 0.0072(10)
C5 0.0325(13) 0.0272(10) 0.0243(10) 0.0042(8) 0.0051(9) 0.0102(9)
C8 0.0398(17) 0.0340(14) 0.069(2) 0.0263(15) 0.0202(16) 0.0183(13)
C10 0.0272(15) 0.0286(13) 0.094(3) -0.0107(16) 0.0101(17) 0.0037(11)

loop_
_atom_type_symbol
_atom_type_description
_atom_type_scat_dispersion_real
_atom_type_scat_dispersion_imag
_atom_type_scat_source
C C 0.0033 0.0016 'International Tables Vol C Tables 4.2.6.8 and 6.1.1.4'
H H 0.0000 0.0000 'International Tables Vol C Tables 4.2.6.8 and 6.1.1.4'
F F 0.0171 0.0103 'International Tables Vol C Tables 4.2.6.8 and 6.1.1.4'
I I -0.4742 1.8119 'International Tables Vol C Tables 4.2.6.8 and 6.1.1.4'
N N 0.0061 0.0033 'International Tables Vol C Tables 4.2.6.8 and 6.1.1.4'
S S 0.1246 0.1234 'International Tables Vol C Tables 4.2.6.8 and 6.1.1.4'

loop_
_geom_angle_atom_site_label_1
_geom_angle_atom_site_label_2
_geom_angle_atom_site_label_3
_geom_angle
_geom_angle_site_symmetry_1
_geom_angle_site_symmetry_3
C8 N1 C10 108.7(5) . .
C4 C1 C5 117.1(2) . .
C4 C1 I1 121.23(18) . .
C5 C1 I1 121.70(18) . .
F2 C4 C5 118.4(2) . 2_567
F2 C4 C1 120.1(2) . .
C5 C4 C1 121.5(2) 2_567 .
F3 C5 C4 118.6(2) . 2_567
F3 C5 C1 119.9(2) . .
C4 C5 C1 121.5(2) 2_567 .
C10 C8 N1 106.5(3) 2_658 .
C8 C10 N1 106.9(4) 2_658 .

loop_
_geom_bond_atom_site_label_1
_geom_bond_atom_site_label_2
_geom_bond_distance
_geom_bond_site_symmetry_2
I1 C1 2.099(3) .
N1 C8 1.576(8) .
N1 C10 1.584(8) .
C1 C4 1.385(3) .
C1 C5 1.387(3) .
F2 C4 1.341(3) .
F3 C5 1.340(3) .
C4 C5 1.382(4) 2_567
C5 C4 1.382(4) 2_567
C8 C10 1.518(5) 2_658
C10 C8 1.518(5) 2_658
